data_7203451
loop_
_publ_author_name
'Du, Miao'
'Li, Cheng-Peng'
'Zhao, Xiao-Jun'

_publ_section_title
;
 Hierarchical regulated assembly of new metallosupramolecular networks
 based on metal thiocyanate and
 trans-1-(2-pyridyl)-2-(4-pyridyl)ethylene (bpe)via multiple
 interactions
;
_journal_issue 7
_journal_name_full CrystEngComm
_journal_page_first 552
_journal_paper_doi 10.1039/b606400k
_journal_volume 8
_journal_year 2006
_chemical_formula_sum 'C80 H68 Cu3 N18 O2 S6'
_chemical_formula_weight 1696.50
_chemical_name_systematic
;
?
;
_space_group_IT_number 2
_symmetry_cell_setting triclinic
_symmetry_space_group_name_Hall '-P 1'
_symmetry_space_group_name_H-M 'P -1'
_atom_sites_solution_hydrogens geom
_atom_sites_solution_primary direct
_atom_sites_solution_secondary difmap
_audit_creation_method SHELXL-97
_cell_angle_alpha 75.595(2)
_cell_angle_beta 75.360(2)
_cell_angle_gamma 71.835(2)
_cell_formula_units_Z 1
_cell_length_a 9.4775(18)
_cell_length_b 13.038(3)
_cell_length_c 17.523(3)
_cell_measurement_reflns_used 1876
_cell_measurement_temperature 294(2)
_cell_measurement_theta_max 20.87
_cell_measurement_theta_min 2.25
_cell_volume 1956.2(7)
_computing_cell_refinement 'Bruker APEX II'
_computing_data_collection 'Bruker APEX II'
_computing_data_reduction 'Bruker SAINT'
_computing_molecular_graphics 'Bruker SHELXTL'
_computing_publication_material 'Bruker SHELXTL'
_computing_structure_refinement 'SHELXL-97 (Sheldrick, 1997)'
_computing_structure_solution 'SHELXS-97 (Sheldrick, 1990)'
_diffrn_ambient_temperature 294(2)
_diffrn_measured_fraction_theta_full 0.986
_diffrn_measured_fraction_theta_max 0.986
_diffrn_measurement_device_type 'APEX II CCD area detector'
_diffrn_measurement_method 'phi and omega scans'
_diffrn_radiation_monochromator graphite
_diffrn_radiation_source 'fine-focus sealed tube'
_diffrn_radiation_type MoK\a
_diffrn_radiation_wavelength 0.71073
_diffrn_reflns_av_R_equivalents 0.0270
_diffrn_reflns_av_sigmaI/netI 0.0709
_diffrn_reflns_limit_h_max 10
_diffrn_reflns_limit_h_min -11
_diffrn_reflns_limit_k_max 13
_diffrn_reflns_limit_k_min -15
_diffrn_reflns_limit_l_max 17
_diffrn_reflns_limit_l_min -20
_diffrn_reflns_number 11269
_diffrn_reflns_theta_full 25.03
_diffrn_reflns_theta_max 25.03
_diffrn_reflns_theta_min 1.88
_exptl_absorpt_coefficient_mu 1.028
_exptl_absorpt_correction_T_max 1.000000
_exptl_absorpt_correction_T_min 0.925796
_exptl_absorpt_correction_type multi-scan
_exptl_absorpt_process_details SADABS
_exptl_crystal_colour Green
_exptl_crystal_density_diffrn 1.440
_exptl_crystal_density_meas ?
_exptl_crystal_density_method 'not measured'
_exptl_crystal_description Lamellar
_exptl_crystal_F_000 873
_exptl_crystal_size_max 0.32
_exptl_crystal_size_mid 0.23
_exptl_crystal_size_min 0.06
_refine_diff_density_max 0.589
_refine_diff_density_min -0.537
_refine_diff_density_rms 0.063
_refine_ls_extinction_method none
_refine_ls_goodness_of_fit_ref 1.029
_refine_ls_hydrogen_treatment constr
_refine_ls_matrix_type full
_refine_ls_number_parameters 572
_refine_ls_number_reflns 6812
_refine_ls_number_restraints 209
_refine_ls_restrained_S_all 1.035
_refine_ls_R_factor_all 0.0875
_refine_ls_R_factor_gt 0.0485
_refine_ls_shift/su_max 0.001
_refine_ls_shift/su_mean 0.000
_refine_ls_structure_factor_coef Fsqd
_refine_ls_weighting_details 'calc w=1/[\s^2^(Fo^2^)+(0.0413P)^2^+1.6354P] where P=(Fo^2^+2Fc^2^)/3'
_refine_ls_weighting_scheme calc
_refine_ls_wR_factor_gt 0.1122
_refine_ls_wR_factor_ref 0.1305
_reflns_number_gt 4424
_reflns_number_total 6812
_reflns_threshold_expression >2sigma(I)
_cod_data_source_file b606400k.txt
_cod_data_source_block 3
_cod_depositor_comments
;
The following automatic conversions were performed:
'_symmetry_cell_setting' value 'Triclinic' changed to 'triclinic'
according to '/home/saulius/struct/CIF-dictionaries/cif_core.dic'
dictionary named 'cif_core.dic' version 2.4.1 from
2010-06-29.

'_exptl_absorpt_correction_type' value 'MULTI-SCAN' changed
to 'multi-scan' according to
'/home/saulius/struct/CIF-dictionaries/cif_core.dic' dictionary named
'cif_core.dic' version 2.4.1 from 2010-06-29.

Automatic conversion script
Id: cif_fix_enum 1527 2010-12-29 10:47:43Z saulius 

The following automatic conversions were performed:

'_exptl_crystal_density_meas' value 'None' was changed to '?' - the
value is perceived as not measured.

Automatic conversion script
Id: cif_fix_values 3008 2015-01-20 13:52:24Z robertas 
;
_cod_original_cell_volume 1956.3(7)
_cod_original_sg_symbol_H-M P-1
_cod_database_code 7203451

loop_
_symmetry_equiv_pos_as_xyz
'x, y, z'
'-x, -y, -z'

loop_
_atom_site_label
_atom_site_type_symbol
_atom_site_fract_x
_atom_site_fract_y
_atom_site_fract_z
_atom_site_U_iso_or_equiv
_atom_site_adp_type
_atom_site_occupancy
_atom_site_symmetry_multiplicity
_atom_site_calc_flag
_atom_site_refinement_flags
_atom_site_disorder_assembly
_atom_site_disorder_group
Cu1 Cu 0.5000 1.0000 1.0000 0.0466(2) Uani 1 2 d S . .
Cu2 Cu 0.12363(6) 0.78403(4) 0.28169(3) 0.04377(17) Uani 1 1 d . . .
S1 S 0.2789(2) 0.42341(12) 0.41413(11) 0.1035(6) Uani 1 1 d . A .
S2 S 0.18744(13) 1.09793(9) 0.09156(7) 0.0532(3) Uani 1 1 d . A .
S3 S 0.46583(15) 0.69641(10) 1.20509(8) 0.0651(4) Uani 1 1 d . . .
O1 O -0.1267(3) 0.8383(2) 0.35983(17) 0.0576(8) Uani 1 1 d D A .
H1A H -0.2044 0.8889 0.3490 0.086 Uiso 1 1 d RD . .
N3 N 0.1969(4) 0.8232(3) 0.36722(19) 0.0452(8) Uani 1 1 d . A .
N4 N 0.4061(4) 1.0133(3) 0.6596(2) 0.0525(9) Uani 1 1 d . . .
N5 N 0.0970(6) 0.7416(4) 0.6872(3) 0.0851(14) Uani 1 1 d . . .
N6 N 0.4022(4) 0.9292(3) 0.94383(19) 0.0455(8) Uani 1 1 d . . .
N7 N 0.5226(4) 0.8694(3) 1.0834(2) 0.0520(9) Uani 1 1 d . . .
N8 N 0.1537(4) 0.6330(3) 0.3384(2) 0.0511(9) Uani 1 1 d . A .
N9 N 0.1253(4) 0.9280(3) 0.2147(2) 0.0478(9) Uani 1 1 d . A .
C1 C -0.1583(10) 0.6094(7) -0.1267(5) 0.051(3) Uani 0.586(9) 1 d PGDU A 1
H1B H -0.0915 0.6532 -0.1396 0.062 Uiso 0.586(9) 1 calc PR A 1
C2 C -0.1970(15) 0.5781(11) -0.1873(4) 0.059(4) Uani 0.586(9) 1 d PGU A 1
H2A H -0.1561 0.6010 -0.2407 0.071 Uiso 0.586(9) 1 calc PR A 1
C3 C -0.2967(17) 0.5127(12) -0.1680(5) 0.073(8) Uani 0.586(9) 1 d PGU A 1
H3A H -0.3226 0.4918 -0.2085 0.087 Uiso 0.586(9) 1 calc PR A 1
C4 C -0.3577(13) 0.4786(10) -0.0881(6) 0.092(5) Uani 0.586(9) 1 d PGU A 1
H4A H -0.4244 0.4348 -0.0752 0.110 Uiso 0.586(9) 1 calc PR A 1
N1 N -0.3190(9) 0.5099(7) -0.0276(4) 0.064(3) Uani 0.586(9) 1 d PGDU A 1
C5 C -0.2193(9) 0.5753(6) -0.0469(4) 0.044(3) Uani 0.586(9) 1 d PGDU A 1
C6 C -0.1851(8) 0.6065(6) 0.0190(5) 0.045(2) Uani 0.586(9) 1 d PDU A 1
H6A H -0.2443 0.5923 0.0695 0.054 Uiso 0.586(9) 1 calc PR A 1
C7 C -0.0768(9) 0.6534(6) 0.0131(5) 0.047(2) Uani 0.586(9) 1 d PDU A 1
H7A H -0.0164 0.6647 -0.0375 0.056 Uiso 0.586(9) 1 calc PR A 1
C8 C -0.0406(8) 0.6899(6) 0.0772(4) 0.035(2) Uani 0.586(9) 1 d PGDU A 1
C9 C -0.1073(8) 0.6649(7) 0.1574(4) 0.044(2) Uani 0.586(9) 1 d PGDU A 1
H9A H -0.1833 0.6288 0.1717 0.053 Uiso 0.586(9) 1 calc PR A 1
C10 C -0.0606(11) 0.6940(9) 0.2162(3) 0.038(2) Uani 0.586(9) 1 d PGU A 1
H10A H -0.1052 0.6773 0.2698 0.046 Uiso 0.586(9) 1 calc PR A 1
N2 N 0.0530(12) 0.7480(10) 0.1948(5) 0.039(3) Uani 0.586(9) 1 d PGU A 1
C11 C 0.1197(11) 0.7730(9) 0.1146(6) 0.057(3) Uani 0.586(9) 1 d PGU A 1
H11A H 0.1957 0.8092 0.1003 0.069 Uiso 0.586(9) 1 calc PR A 1
C12 C 0.0730(9) 0.7439(7) 0.0558(4) 0.046(3) Uani 0.586(9) 1 d PGDU A 1
H12A H 0.1176 0.7607 0.0022 0.055 Uiso 0.586(9) 1 calc PR A 1
C6' C -0.1038(12) 0.6351(9) -0.0254(5) 0.051(3) Uani 0.414(9) 1 d PDU A 2
H6'A H -0.0235 0.6657 -0.0506 0.062 Uiso 0.414(9) 1 calc PR A 2
C1' C -0.1269(14) 0.6096(11) -0.1571(5) 0.056(4) Uani 0.414(9) 1 d PGDU A 2
H1'A H -0.0551 0.6481 -0.1830 0.068 Uiso 0.414(9) 1 calc PR A 2
C2' C -0.190(2) 0.5666(15) -0.2014(4) 0.061(6) Uani 0.414(9) 1 d PGU A 2
H2'A H -0.1600 0.5763 -0.2570 0.073 Uiso 0.414(9) 1 calc PR A 2
C3' C -0.2971(19) 0.5090(15) -0.1628(7) 0.043(8) Uani 0.414(9) 1 d PGU A 2
H3'A H -0.3392 0.4802 -0.1924 0.051 Uiso 0.414(9) 1 calc PR A 2
C4' C -0.3416(13) 0.4944(10) -0.0798(7) 0.033(3) Uani 0.414(9) 1 d PGU A 2
H4'A H -0.4134 0.4559 -0.0539 0.040 Uiso 0.414(9) 1 calc PR A 2
N1' N -0.2787(11) 0.5375(8) -0.0354(4) 0.038(3) Uani 0.414(9) 1 d PGDU A 2
C5' C -0.1714(11) 0.5950(8) -0.0741(5) 0.040(3) Uani 0.414(9) 1 d PGDU A 2
C7' C -0.1507(12) 0.6301(9) 0.0527(5) 0.044(3) Uani 0.414(9) 1 d PDU A 2
H7'A H -0.2303 0.5986 0.0776 0.053 Uiso 0.414(9) 1 calc PR A 2
C8' C -0.0851(11) 0.6713(8) 0.1033(5) 0.035(3) Uani 0.414(9) 1 d PGDU A 2
C9' C -0.1349(13) 0.6496(11) 0.1859(5) 0.051(4) Uani 0.414(9) 1 d PGDU A 2
H9'A H -0.2070 0.6101 0.2075 0.061 Uiso 0.414(9) 1 calc PR A 2
C10' C -0.0771(19) 0.6867(15) 0.2361(5) 0.075(6) Uani 0.414(9) 1 d PGU A 2
H10B H -0.1105 0.6721 0.2914 0.090 Uiso 0.414(9) 1 calc PR A 2
N2' N 0.0306(19) 0.7456(15) 0.2038(7) 0.042(5) Uani 0.414(9) 1 d PGU A 2
C11' C 0.0804(14) 0.7673(11) 0.1212(7) 0.030(3) Uani 0.414(9) 1 d PGU A 2
H11B H 0.1525 0.8067 0.0996 0.036 Uiso 0.414(9) 1 calc PR A 2
C12' C 0.0226(12) 0.7302(9) 0.0709(5) 0.035(3) Uani 0.414(9) 1 d PGDU A 2
H12B H 0.0560 0.7447 0.0157 0.042 Uiso 0.414(9) 1 calc PR A 2
C13 C 0.3545(5) 0.7834(4) 0.4634(3) 0.0557(12) Uani 1 1 d . A .
H13 H 0.4310 0.7338 0.4885 0.067 Uiso 1 1 calc R . .
C14 C 0.3058(5) 0.7543(4) 0.4058(2) 0.0521(11) Uani 1 1 d . . .
H14 H 0.3500 0.6845 0.3934 0.063 Uiso 1 1 calc R A .
C15 C 0.1356(5) 0.9221(4) 0.3873(3) 0.0518(11) Uani 1 1 d . . .
H15 H 0.0595 0.9709 0.3615 0.062 Uiso 1 1 calc R A .
C16 C 0.1785(5) 0.9555(4) 0.4439(3) 0.0553(12) Uani 1 1 d . A .
H16 H 0.1319 1.0256 0.4555 0.066 Uiso 1 1 calc R . .
C17 C 0.2896(5) 0.8866(4) 0.4838(2) 0.0513(11) Uani 1 1 d . . .
C18 C 0.3364(5) 0.9246(4) 0.5430(3) 0.0575(12) Uani 1 1 d . A .
H18 H 0.2894 0.9969 0.5493 0.069 Uiso 1 1 calc R . .
C19 C 0.4343(5) 0.8702(4) 0.5873(3) 0.0582(12) Uani 1 1 d . . .
H19 H 0.4798 0.7970 0.5828 0.070 Uiso 1 1 calc R A .
C20 C 0.4814(5) 0.9123(4) 0.6442(2) 0.0498(11) Uani 1 1 d . A .
C21 C 0.4551(5) 1.0519(4) 0.7087(3) 0.0546(11) Uani 1 1 d . . .
H21 H 0.4040 1.1220 0.7190 0.066 Uiso 1 1 calc R . .
C22 C 0.5765(5) 0.9945(4) 0.7449(3) 0.0543(12) Uani 1 1 d . . .
H22 H 0.6071 1.0248 0.7787 0.065 Uiso 1 1 calc R . .
C23 C 0.6508(5) 0.8913(4) 0.7299(3) 0.0606(13) Uani 1 1 d . A .
H23 H 0.7328 0.8496 0.7539 0.073 Uiso 1 1 calc R . .
C24 C 0.6035(5) 0.8499(4) 0.6791(3) 0.0587(12) Uani 1 1 d . . .
H24 H 0.6536 0.7799 0.6682 0.070 Uiso 1 1 calc R A .
C25 C 0.2978(8) 0.5808(6) 0.6878(4) 0.099(2) Uani 1 1 d . . .
H25 H 0.3845 0.5376 0.7072 0.118 Uiso 1 1 calc R . .
C26 C 0.2492(8) 0.5479(6) 0.6337(4) 0.104(2) Uani 1 1 d . . .
H26 H 0.3028 0.4826 0.6157 0.124 Uiso 1 1 calc R . .
C27 C 0.1234(8) 0.6101(6) 0.6062(3) 0.0858(18) Uani 1 1 d . . .
H27 H 0.0869 0.5881 0.5701 0.103 Uiso 1 1 calc R . .
C28 C 0.0502(7) 0.7073(6) 0.6329(4) 0.0901(18) Uani 1 1 d . . .
H28 H -0.0354 0.7517 0.6130 0.108 Uiso 1 1 calc R . .
C29 C 0.2205(7) 0.6764(5) 0.7140(3) 0.0711(15) Uani 1 1 d . . .
C30 C 0.2791(7) 0.7110(5) 0.7735(4) 0.0845(17) Uani 1 1 d . . .
H30 H 0.3632 0.6631 0.7932 0.101 Uiso 1 1 calc R . .
C31 C 0.2208(6) 0.8007(5) 0.7980(3) 0.0755(15) Uani 1 1 d . . .
H31 H 0.1329 0.8459 0.7808 0.091 Uiso 1 1 calc R . .
C32 C 0.2822(5) 0.8399(4) 0.8525(3) 0.0585(12) Uani 1 1 d . . .
C33 C 0.2229(5) 0.9455(4) 0.8643(3) 0.0594(12) Uani 1 1 d . . .
H33 H 0.1405 0.9899 0.8415 0.071 Uiso 1 1 calc R . .
C34 C 0.2829(5) 0.9872(4) 0.9091(3) 0.0520(11) Uani 1 1 d . . .
H34 H 0.2388 1.0596 0.9160 0.062 Uiso 1 1 calc R . .
C35 C 0.4589(5) 0.8247(4) 0.9343(3) 0.0546(11) Uani 1 1 d . . .
H35 H 0.5398 0.7814 0.9588 0.065 Uiso 1 1 calc R . .
C36 C 0.4033(6) 0.7783(4) 0.8902(3) 0.0637(13) Uani 1 1 d . . .
H36 H 0.4467 0.7051 0.8854 0.076 Uiso 1 1 calc R . .
C37 C 0.4994(4) 0.7975(4) 1.1342(3) 0.0425(10) Uani 1 1 d . . .
C38 C 0.2055(5) 0.5455(4) 0.3693(3) 0.0477(10) Uani 1 1 d . . .
C39 C 0.1530(4) 0.9972(3) 0.1628(3) 0.0403(9) Uani 1 1 d . . .
C40 C -0.1700(7) 0.7693(5) 0.4321(3) 0.0850(17) Uani 1 1 d . . .
H40A H -0.2132 0.7182 0.4213 0.127 Uiso 1 1 d R A .
H40B H -0.2433 0.8128 0.4685 0.127 Uiso 1 1 d R . .
H40C H -0.0828 0.7298 0.4558 0.127 Uiso 1 1 d R . .

loop_
_atom_site_aniso_label
_atom_site_aniso_U_11
_atom_site_aniso_U_22
_atom_site_aniso_U_33
_atom_site_aniso_U_23
_atom_site_aniso_U_13
_atom_site_aniso_U_12
Cu1 0.0546(5) 0.0453(4) 0.0431(4) -0.0046(3) -0.0195(4) -0.0124(4)
Cu2 0.0574(3) 0.0406(3) 0.0425(3) -0.0051(2) -0.0236(2) -0.0165(2)
S1 0.1304(15) 0.0530(9) 0.1151(14) 0.0116(9) -0.0520(12) -0.0063(9)
S2 0.0526(7) 0.0487(7) 0.0505(7) 0.0008(5) -0.0112(5) -0.0093(5)
S3 0.0636(8) 0.0522(7) 0.0673(8) 0.0031(6) -0.0059(7) -0.0145(6)
O1 0.0493(18) 0.065(2) 0.0527(19) -0.0073(16) -0.0072(15) -0.0126(16)
N3 0.049(2) 0.046(2) 0.046(2) -0.0099(16) -0.0162(17) -0.0134(17)
N4 0.048(2) 0.071(3) 0.048(2) -0.0125(19) -0.0191(17) -0.019(2)
N5 0.083(3) 0.098(4) 0.090(3) -0.039(3) -0.004(3) -0.037(3)
N6 0.043(2) 0.051(2) 0.043(2) -0.0111(17) -0.0119(16) -0.0073(17)
N7 0.055(2) 0.052(2) 0.049(2) -0.0060(19) -0.0178(19) -0.0119(19)
N8 0.065(2) 0.045(2) 0.050(2) -0.0072(18) -0.0228(19) -0.0154(19)
N9 0.053(2) 0.045(2) 0.051(2) -0.0028(18) -0.0223(18) -0.0165(18)
C1 0.059(5) 0.056(5) 0.047(6) -0.019(5) -0.016(5) -0.015(4)
C2 0.072(7) 0.052(6) 0.048(5) -0.015(5) -0.009(5) -0.007(5)
C3 0.073(11) 0.075(11) 0.070(10) -0.025(7) -0.019(7) -0.007(7)
C4 0.099(8) 0.103(8) 0.103(8) -0.062(6) -0.031(6) -0.024(6)
N1 0.063(5) 0.073(6) 0.079(5) -0.030(4) -0.018(4) -0.037(4)
C5 0.039(5) 0.043(5) 0.058(5) -0.014(4) -0.016(5) -0.014(4)
C6 0.051(5) 0.039(4) 0.048(5) -0.014(3) -0.023(4) 0.000(3)
C7 0.053(5) 0.051(5) 0.042(5) -0.015(4) -0.017(4) -0.009(4)
C8 0.039(5) 0.035(4) 0.029(4) 0.001(4) -0.006(4) -0.015(4)
C9 0.039(4) 0.054(5) 0.039(6) -0.002(4) -0.001(4) -0.023(4)
C10 0.035(4) 0.055(5) 0.027(4) -0.011(3) -0.002(3) -0.017(4)
N2 0.035(5) 0.036(5) 0.051(6) -0.012(4) -0.009(4) -0.013(4)
C11 0.048(6) 0.076(6) 0.057(6) -0.013(5) -0.015(5) -0.024(5)
C12 0.043(5) 0.058(5) 0.041(5) -0.003(4) -0.010(4) -0.025(4)
C6' 0.049(6) 0.047(6) 0.055(6) -0.009(5) -0.010(5) -0.006(5)
C1' 0.069(8) 0.065(7) 0.047(7) -0.024(6) -0.016(6) -0.018(6)
C2' 0.076(10) 0.066(9) 0.059(7) -0.026(7) -0.032(7) -0.018(7)
C3' 0.046(11) 0.055(11) 0.043(10) -0.027(7) -0.024(7) -0.009(7)
C4' 0.035(4) 0.039(4) 0.039(5) -0.019(3) -0.013(3) -0.014(3)
N1' 0.043(6) 0.045(6) 0.040(5) -0.024(4) -0.013(4) -0.016(5)
C5' 0.046(7) 0.034(6) 0.040(7) -0.008(5) -0.007(6) -0.009(5)
C7' 0.045(6) 0.053(6) 0.048(6) -0.020(5) -0.017(5) -0.015(5)
C8' 0.032(6) 0.031(5) 0.039(7) 0.007(5) -0.003(6) -0.018(4)
C9' 0.055(7) 0.063(7) 0.045(7) -0.018(6) -0.013(5) -0.019(5)
C10' 0.081(9) 0.079(9) 0.083(8) -0.029(7) -0.023(7) -0.031(7)
N2' 0.042(7) 0.052(8) 0.032(6) -0.005(6) -0.017(5) -0.009(6)
C11' 0.023(5) 0.034(6) 0.033(6) -0.002(5) -0.002(4) -0.015(4)
C12' 0.032(7) 0.046(6) 0.021(5) -0.001(5) 0.010(5) -0.019(5)
C13 0.059(3) 0.065(3) 0.052(3) -0.003(2) -0.030(2) -0.020(2)
C14 0.061(3) 0.050(3) 0.053(3) -0.010(2) -0.023(2) -0.016(2)
C15 0.055(3) 0.054(3) 0.054(3) -0.016(2) -0.021(2) -0.011(2)
C16 0.057(3) 0.062(3) 0.056(3) -0.026(2) -0.015(2) -0.013(2)
C17 0.063(3) 0.063(3) 0.041(2) -0.018(2) -0.007(2) -0.030(3)
C18 0.068(3) 0.062(3) 0.052(3) -0.015(2) -0.022(2) -0.018(3)
C19 0.061(3) 0.070(3) 0.051(3) -0.012(2) -0.014(2) -0.026(3)
C20 0.052(3) 0.066(3) 0.040(2) -0.017(2) -0.007(2) -0.023(2)
C21 0.050(3) 0.068(3) 0.054(3) -0.022(2) -0.013(2) -0.016(2)
C22 0.048(3) 0.077(3) 0.049(3) -0.025(2) -0.012(2) -0.020(3)
C23 0.049(3) 0.080(4) 0.060(3) -0.016(3) -0.023(2) -0.014(3)
C24 0.063(3) 0.061(3) 0.061(3) -0.018(2) -0.023(3) -0.015(2)
C25 0.105(5) 0.096(5) 0.113(5) -0.028(4) -0.039(4) -0.031(4)
C26 0.113(6) 0.093(5) 0.122(6) -0.037(4) -0.032(5) -0.031(4)
C27 0.103(5) 0.102(5) 0.078(4) -0.026(4) -0.024(4) -0.050(4)
C28 0.083(4) 0.110(5) 0.088(4) -0.019(4) -0.022(3) -0.035(4)
C29 0.069(4) 0.095(4) 0.066(3) -0.022(3) -0.010(3) -0.043(3)
C30 0.076(4) 0.087(4) 0.093(4) -0.012(4) -0.016(3) -0.029(3)
C31 0.062(3) 0.084(4) 0.082(4) -0.031(3) 0.007(3) -0.028(3)
C32 0.051(3) 0.082(4) 0.053(3) -0.017(3) -0.008(2) -0.031(3)
C33 0.046(3) 0.073(4) 0.065(3) -0.015(3) -0.019(2) -0.015(3)
C34 0.044(3) 0.058(3) 0.056(3) -0.013(2) -0.016(2) -0.009(2)
C35 0.052(3) 0.056(3) 0.055(3) -0.013(2) -0.017(2) -0.006(2)
C36 0.069(3) 0.060(3) 0.066(3) -0.028(3) -0.004(3) -0.017(3)
C37 0.034(2) 0.046(3) 0.049(3) -0.016(2) -0.014(2) -0.002(2)
C38 0.049(3) 0.051(3) 0.048(3) -0.016(2) -0.009(2) -0.016(2)
C39 0.033(2) 0.043(2) 0.050(3) -0.016(2) -0.0179(19) -0.0044(19)
C40 0.089(4) 0.080(4) 0.068(4) -0.005(3) 0.004(3) -0.019(3)

loop_
_atom_type_symbol
_atom_type_description
_atom_type_scat_dispersion_real
_atom_type_scat_dispersion_imag
_atom_type_scat_source
C C 0.0033 0.0016 'International Tables Vol C Tables 4.2.6.8 and 6.1.1.4'
H H 0.0000 0.0000 'International Tables Vol C Tables 4.2.6.8 and 6.1.1.4'
N N 0.0061 0.0033 'International Tables Vol C Tables 4.2.6.8 and 6.1.1.4'
O O 0.0106 0.0060 'International Tables Vol C Tables 4.2.6.8 and 6.1.1.4'
S S 0.1246 0.1234 'International Tables Vol C Tables 4.2.6.8 and 6.1.1.4'
Cu Cu 0.3201 1.2651 'International Tables Vol C Tables 4.2.6.8 and 6.1.1.4'

loop_
_geom_angle_atom_site_label_1
_geom_angle_atom_site_label_2
_geom_angle_atom_site_label_3
_geom_angle
_geom_angle_site_symmetry_1
_geom_angle_site_symmetry_3
_geom_angle_publ_flag
N7 Cu1 N7 180.000(2) 2_677 . ?
N7 Cu1 N6 90.74(14) 2_677 . ?
N7 Cu1 N6 89.26(14) . . ?
N7 Cu1 N6 89.26(14) 2_677 2_677 ?
N7 Cu1 N6 90.74(14) . 2_677 ?
N6 Cu1 N6 180.00(14) . 2_677 ?
N8 Cu2 N9 170.94(16) . . ?
N8 Cu2 N2 90.8(4) . . ?
N9 Cu2 N2 88.3(4) . . ?
N8 Cu2 N2' 88.5(5) . . ?
N9 Cu2 N2' 91.5(5) . . ?
N2 Cu2 N2' 6.7(7) . . ?
N8 Cu2 N3 90.39(13) . . ?
N9 Cu2 N3 90.43(13) . . ?
N2 Cu2 N3 178.6(3) . . ?
N2' Cu2 N3 174.4(4) . . ?
N8 Cu2 O1 92.24(13) . . ?
N9 Cu2 O1 96.82(13) . . ?
N2 Cu2 O1 94.4(3) . . ?
N2' Cu2 O1 88.3(5) . . ?
N3 Cu2 O1 86.23(12) . . ?
C40 O1 Cu2 119.3(3) . . ?
C40 O1 H1A 108.3 . . ?
Cu2 O1 H1A 131.6 . . ?
C15 N3 C14 117.0(3) . . ?
C15 N3 Cu2 119.6(3) . . ?
C14 N3 Cu2 123.4(3) . . ?
C21 N4 C20 117.8(4) . . ?
C29 N5 C28 116.8(5) . . ?
C35 N6 C34 116.1(4) . . ?
C35 N6 Cu1 122.1(3) . . ?
C34 N6 Cu1 121.7(3) . . ?
C37 N7 Cu1 163.7(3) . . ?
C38 N8 Cu2 163.8(4) . . ?
C39 N9 Cu2 163.1(4) . . ?
C2 C1 C5 120.0 . . ?
C2 C1 H1B 120.0 . . ?
C5 C1 H1B 120.0 . . ?
C3 C2 C1 120.0 . . ?
C3 C2 H2A 120.0 . . ?
C1 C2 H2A 120.0 . . ?
C2 C3 C4 120.0 . . ?
C2 C3 H3A 120.0 . . ?
C4 C3 H3A 120.0 . . ?
N1 C4 C3 120.0 . . ?
N1 C4 H4A 120.0 . . ?
C3 C4 H4A 120.0 . . ?
C5 N1 C4 120.0 . . ?
N1 C5 C1 120.0 . . ?
N1 C5 C6 117.4(5) . . ?
C1 C5 C6 122.6(5) . . ?
C7 C6 C5 125.4(7) . . ?
C7 C6 H6A 117.3 . . ?
C5 C6 H6A 117.3 . . ?
C6 C7 C8 127.6(8) . . ?
C6 C7 H7A 116.2 . . ?
C8 C7 H7A 116.2 . . ?
C9 C8 C12 120.0 . . ?
C9 C8 C7 122.3(5) . . ?
C12 C8 C7 117.5(5) . . ?
C8 C9 C10 120.0 . . ?
C8 C9 H9A 120.0 . . ?
C10 C9 H9A 120.0 . . ?
N2 C10 C9 120.0 . . ?
N2 C10 H10A 120.0 . . ?
C9 C10 H10A 120.0 . . ?
C11 N2 C10 120.0 . . ?
C11 N2 Cu2 120.9(5) . . ?
C10 N2 Cu2 119.1(5) . . ?
N2 C11 C12 120.0 . . ?
N2 C11 H11A 120.0 . . ?
C12 C11 H11A 120.0 . . ?
C11 C12 C8 120.0 . . ?
C11 C12 H12A 120.0 . . ?
C8 C12 H12A 120.0 . . ?
C7' C6' C5' 123.3(9) . . ?
C7' C6' H6'A 118.4 . . ?
C5' C6' H6'A 118.4 . . ?
C2' C1' C5' 120.0 . . ?
C2' C1' H1'A 120.0 . . ?
C5' C1' H1'A 120.0 . . ?
C3' C2' C1' 120.0 . . ?
C3' C2' H2'A 120.0 . . ?
C1' C2' H2'A 120.0 . . ?
C2' C3' C4' 120.0 . . ?
C2' C3' H3'A 120.0 . . ?
C4' C3' H3'A 120.0 . . ?
N1' C4' C3' 120.0 . . ?
N1' C4' H4'A 120.0 . . ?
C3' C4' H4'A 120.0 . . ?
C4' N1' C5' 120.0 . . ?
N1' C5' C1' 120.0 . . ?
N1' C5' C6' 118.4(6) . . ?
C1' C5' C6' 121.6(6) . . ?
C6' C7' C8' 124.3(9) . . ?
C6' C7' H7'A 117.9 . . ?
C8' C7' H7'A 117.9 . . ?
C9' C8' C12' 120.0 . . ?
C9' C8' C7' 117.7(6) . . ?
C12' C8' C7' 122.3(6) . . ?
C8' C9' C10' 120.0 . . ?
C8' C9' H9'A 120.0 . . ?
C10' C9' H9'A 120.0 . . ?
C9' C10' N2' 120.0 . . ?
C9' C10' H10B 120.0 . . ?
N2' C10' H10B 120.0 . . ?
C11' N2' C10' 120.0 . . ?
C11' N2' Cu2 122.3(7) . . ?
C10' N2' Cu2 117.4(7) . . ?
N2' C11' C12' 120.0 . . ?
N2' C11' H11B 120.0 . . ?
C12' C11' H11B 120.0 . . ?
C11' C12' C8' 120.0 . . ?
C11' C12' H12B 120.0 . . ?
C8' C12' H12B 120.0 . . ?
C14 C13 C17 120.2(4) . . ?
C14 C13 H13 119.9 . . ?
C17 C13 H13 119.9 . . ?
N3 C14 C13 122.3(4) . . ?
N3 C14 H14 118.9 . . ?
C13 C14 H14 118.9 . . ?
N3 C15 C16 123.5(4) . . ?
N3 C15 H15 118.3 . . ?
C16 C15 H15 118.3 . . ?
C15 C16 C17 120.4(4) . . ?
C15 C16 H16 119.8 . . ?
C17 C16 H16 119.8 . . ?
C16 C17 C13 116.7(4) . . ?
C16 C17 C18 119.7(4) . . ?
C13 C17 C18 123.6(4) . . ?
C19 C18 C17 127.8(5) . . ?
C19 C18 H18 116.1 . . ?
C17 C18 H18 116.1 . . ?
C18 C19 C20 126.1(5) . . ?
C18 C19 H19 116.9 . . ?
C20 C19 H19 116.9 . . ?
N4 C20 C24 121.3(4) . . ?
N4 C20 C19 118.8(4) . . ?
C24 C20 C19 119.8(4) . . ?
N4 C21 C22 123.9(4) . . ?
N4 C21 H21 118.0 . . ?
C22 C21 H21 118.0 . . ?
C23 C22 C21 117.9(4) . . ?
C23 C22 H22 121.1 . . ?
C21 C22 H22 121.1 . . ?
C22 C23 C24 119.4(4) . . ?
C22 C23 H23 120.3 . . ?
C24 C23 H23 120.3 . . ?
C23 C24 C20 119.7(4) . . ?
C23 C24 H24 120.2 . . ?
C20 C24 H24 120.2 . . ?
C26 C25 C29 120.4(6) . . ?
C26 C25 H25 119.8 . . ?
C29 C25 H25 119.8 . . ?
C27 C26 C25 119.7(7) . . ?
C27 C26 H26 120.2 . . ?
C25 C26 H26 120.2 . . ?
C26 C27 C28 118.1(6) . . ?
C26 C27 H27 121.0 . . ?
C28 C27 H27 121.0 . . ?
N5 C28 C27 123.1(6) . . ?
N5 C28 H28 118.4 . . ?
C27 C28 H28 118.4 . . ?
N5 C29 C25 121.9(5) . . ?
N5 C29 C30 119.2(5) . . ?
C25 C29 C30 118.9(6) . . ?
C31 C30 C29 123.9(6) . . ?
C31 C30 H30 118.1 . . ?
C29 C30 H30 118.1 . . ?
C30 C31 C32 124.9(6) . . ?
C30 C31 H31 117.6 . . ?
C32 C31 H31 117.6 . . ?
C33 C32 C36 116.0(4) . . ?
C33 C32 C31 118.9(5) . . ?
C36 C32 C31 125.0(5) . . ?
C32 C33 C34 120.9(4) . . ?
C32 C33 H33 119.6 . . ?
C34 C33 H33 119.6 . . ?
N6 C34 C33 123.5(4) . . ?
N6 C34 H34 118.3 . . ?
C33 C34 H34 118.3 . . ?
N6 C35 C36 123.0(4) . . ?
N6 C35 H35 118.5 . . ?
C36 C35 H35 118.5 . . ?
C35 C36 C32 120.5(4) . . ?
C35 C36 H36 119.7 . . ?
C32 C36 H36 119.7 . . ?
N7 C37 S3 179.5(4) . . ?
N8 C38 S1 179.0(4) . . ?
N9 C39 S2 177.9(4) . . ?
O1 C40 H40A 109.4 . . ?
O1 C40 H40B 109.6 . . ?
H40A C40 H40B 109.5 . . ?
O1 C40 H40C 109.5 . . ?
H40A C40 H40C 109.5 . . ?
H40B C40 H40C 109.5 . . ?

loop_
_geom_bond_atom_site_label_1
_geom_bond_atom_site_label_2
_geom_bond_distance
_geom_bond_site_symmetry_2
_geom_bond_publ_flag
Cu1 N7 1.943(4) 2_677 ?
Cu1 N7 1.943(4) . ?
Cu1 N6 2.032(3) . ?
Cu1 N6 2.032(3) 2_677 ?
Cu2 N8 1.940(4) . ?
Cu2 N9 1.953(4) . ?
Cu2 N2 2.013(5) . ?
Cu2 N2' 2.029(7) . ?
Cu2 N3 2.029(3) . ?
Cu2 O1 2.408(3) . ?
S1 C38 1.612(5) . ?
S2 C39 1.623(5) . ?
S3 C37 1.621(5) . ?
O1 C40 1.408(5) . ?
O1 H1A 0.8477 . ?
N3 C15 1.334(5) . ?
N3 C14 1.342(5) . ?
N4 C21 1.332(5) . ?
N4 C20 1.344(5) . ?
N5 C29 1.332(7) . ?
N5 C28 1.360(7) . ?
N6 C35 1.336(5) . ?
N6 C34 1.344(5) . ?
N7 C37 1.154(5) . ?
N8 C38 1.146(5) . ?
N9 C39 1.153(5) . ?
C1 C2 1.3900 . ?
C1 C5 1.3900 . ?
C1 H1B 0.9300 . ?
C2 C3 1.3900 . ?
C2 H2A 0.9300 . ?
C3 C4 1.3900 . ?
C3 H3A 0.9300 . ?
C4 N1 1.3900 . ?
C4 H4A 0.9300 . ?
N1 C5 1.3900 . ?
C5 C6 1.452(6) . ?
C6 C7 1.320(8) . ?
C6 H6A 0.9300 . ?
C7 C8 1.473(6) . ?
C7 H7A 0.9300 . ?
C8 C9 1.3900 . ?
C8 C12 1.3900 . ?
C9 C10 1.3900 . ?
C9 H9A 0.9300 . ?
C10 N2 1.3900 . ?
C10 H10A 0.9300 . ?
N2 C11 1.3900 . ?
C11 C12 1.3900 . ?
C11 H11A 0.9300 . ?
C12 H12A 0.9300 . ?
C6' C7' 1.321(9) . ?
C6' C5' 1.455(7) . ?
C6' H6'A 0.9300 . ?
C1' C2' 1.3900 . ?
C1' C5' 1.3900 . ?
C1' H1'A 0.9300 . ?
C2' C3' 1.3900 . ?
C2' H2'A 0.9300 . ?
C3' C4' 1.3900 . ?
C3' H3'A 0.9300 . ?
C4' N1' 1.3900 . ?
C4' H4'A 0.9300 . ?
N1' C5' 1.3900 . ?
C7' C8' 1.478(7) . ?
C7' H7'A 0.9300 . ?
C8' C9' 1.3900 . ?
C8' C12' 1.3900 . ?
C9' C10' 1.3900 . ?
C9' H9'A 0.9300 . ?
C10' N2' 1.3900 . ?
C10' H10B 0.9300 . ?
N2' C11' 1.3900 . ?
C11' C12' 1.3900 . ?
C11' H11B 0.9300 . ?
C12' H12B 0.9300 . ?
C13 C14 1.383(5) . ?
C13 C17 1.388(6) . ?
C13 H13 0.9300 . ?
C14 H14 0.9300 . ?
C15 C16 1.367(5) . ?
C15 H15 0.9300 . ?
C16 C17 1.369(6) . ?
C16 H16 0.9300 . ?
C17 C18 1.465(5) . ?
C18 C19 1.283(6) . ?
C18 H18 0.9300 . ?
C19 C20 1.466(5) . ?
C19 H19 0.9300 . ?
C20 C24 1.378(6) . ?
C21 C22 1.372(6) . ?
C21 H21 0.9300 . ?
C22 C23 1.366(6) . ?
C22 H22 0.9300 . ?
C23 C24 1.370(6) . ?
C23 H23 0.9300 . ?
C24 H24 0.9300 . ?
C25 C26 1.357(8) . ?
C25 C29 1.358(8) . ?
C25 H25 0.9300 . ?
C26 C27 1.344(8) . ?
C26 H26 0.9300 . ?
C27 C28 1.374(8) . ?
C27 H27 0.9300 . ?
C28 H28 0.9300 . ?
C29 C30 1.511(7) . ?
C30 C31 1.260(7) . ?
C30 H30 0.9300 . ?
C31 C32 1.490(6) . ?
C31 H31 0.9300 . ?
C32 C33 1.362(6) . ?
C32 C36 1.394(6) . ?
C33 C34 1.366(6) . ?
C33 H33 0.9300 . ?
C34 H34 0.9300 . ?
C35 C36 1.371(6) . ?
C35 H35 0.9300 . ?
C36 H36 0.9300 . ?
C40 H40A 0.9600 . ?
C40 H40B 0.9600 . ?
C40 H40C 0.9600 . ?

loop_
_geom_torsion_atom_site_label_1
_geom_torsion_atom_site_label_2
_geom_torsion_atom_site_label_3
_geom_torsion_atom_site_label_4
_geom_torsion
_geom_torsion_site_symmetry_1
_geom_torsion_site_symmetry_2
_geom_torsion_site_symmetry_3
_geom_torsion_site_symmetry_4
_geom_torsion_publ_flag
N8 Cu2 O1 C40 16.5(3) . . . . ?
N9 Cu2 O1 C40 -163.8(3) . . . . ?
N2 Cu2 O1 C40 107.5(5) . . . . ?
N2' Cu2 O1 C40 104.9(6) . . . . ?
N3 Cu2 O1 C40 -73.8(3) . . . . ?
N8 Cu2 N3 C15 -145.2(3) . . . . ?
N9 Cu2 N3 C15 43.8(3) . . . . ?
O1 Cu2 N3 C15 -53.0(3) . . . . ?
N8 Cu2 N3 C14 34.8(3) . . . . ?
N9 Cu2 N3 C14 -136.2(3) . . . . ?
O1 Cu2 N3 C14 127.0(3) . . . . ?
N7 Cu1 N6 C35 135.3(3) 2_677 . . . ?
N7 Cu1 N6 C35 -44.7(3) . . . . ?
N7 Cu1 N6 C34 -39.9(3) 2_677 . . . ?
N7 Cu1 N6 C34 140.1(3) . . . . ?
N6 Cu1 N7 C37 -55.7(12) . . . . ?
N6 Cu1 N7 C37 124.3(12) 2_677 . . . ?
N2 Cu2 N8 C38 121.3(13) . . . . ?
N2' Cu2 N8 C38 127.5(13) . . . . ?
N3 Cu2 N8 C38 -58.0(13) . . . . ?
O1 Cu2 N8 C38 -144.2(13) . . . . ?
N2 Cu2 N9 C39 -62.9(11) . . . . ?
N2' Cu2 N9 C39 -68.8(12) . . . . ?
N3 Cu2 N9 C39 116.5(11) . . . . ?
O1 Cu2 N9 C39 -157.2(10) . . . . ?
C4 N1 C5 C6 179.1(8) . . . . ?
C2 C1 C5 N1 0.0 . . . . ?
C2 C1 C5 C6 -179.1(9) . . . . ?
N1 C5 C6 C7 169.0(7) . . . . ?
C1 C5 C6 C7 -11.8(11) . . . . ?
C5 C6 C7 C8 177.8(7) . . . . ?
C6 C7 C8 C9 9.0(11) . . . . ?
C6 C7 C8 C12 -175.9(7) . . . . ?
C12 C8 C9 C10 0.0 . . . . ?
C7 C8 C9 C10 175.0(8) . . . . ?
C8 C9 C10 N2 0.0 . . . . ?
C9 C10 N2 C11 0.0 . . . . ?
C9 C10 N2 Cu2 -177.7(8) . . . . ?
N8 Cu2 N2 C11 -126.3(5) . . . . ?
N9 Cu2 N2 C11 44.7(5) . . . . ?
O1 Cu2 N2 C11 141.4(5) . . . . ?
N8 Cu2 N2 C10 51.4(6) . . . . ?
N9 Cu2 N2 C10 -137.6(6) . . . . ?
O1 Cu2 N2 C10 -40.9(6) . . . . ?
Cu2 N2 C11 C12 177.7(8) . . . . ?
C7 C8 C12 C11 -175.2(7) . . . . ?
C4' N1' C5' C6' -177.6(11) . . . . ?
C2' C1' C5' N1' 0.0 . . . . ?
C2' C1' C5' C6' 177.5(11) . . . . ?
C7' C6' C5' N1' -7.6(15) . . . . ?
C7' C6' C5' C1' 174.8(10) . . . . ?
C5' C6' C7' C8' -179.3(10) . . . . ?
C6' C7' C8' C9' -173.1(10) . . . . ?
C6' C7' C8' C12' 7.1(16) . . . . ?
C12' C8' C9' C10' 0.0 . . . . ?
C7' C8' C9' C10' -179.8(11) . . . . ?
C8' C9' C10' N2' 0.0 . . . . ?
C9' C10' N2' C11' 0.0 . . . . ?
C9' C10' N2' Cu2 -174.3(12) . . . . ?
N8 Cu2 N2' C11' -127.0(9) . . . . ?
N9 Cu2 N2' C11' 44.0(9) . . . . ?
O1 Cu2 N2' C11' 140.7(9) . . . . ?
N8 Cu2 N2' C10' 47.2(7) . . . . ?
N9 Cu2 N2' C10' -141.9(7) . . . . ?
O1 Cu2 N2' C10' -45.1(7) . . . . ?
C10' N2' C11' C12' 0.0 . . . . ?
Cu2 N2' C11' C12' 174.0(12) . . . . ?
C7' C8' C12' C11' 179.8(11) . . . . ?
C15 N3 C14 C13 -0.6(6) . . . . ?
Cu2 N3 C14 C13 179.4(3) . . . . ?
C17 C13 C14 N3 0.6(7) . . . . ?
C14 N3 C15 C16 0.3(6) . . . . ?
Cu2 N3 C15 C16 -179.7(3) . . . . ?
N3 C15 C16 C17 -0.2(7) . . . . ?
C15 C16 C17 C13 0.2(7) . . . . ?
C15 C16 C17 C18 178.7(4) . . . . ?
C14 C13 C17 C16 -0.4(6) . . . . ?
C14 C13 C17 C18 -178.9(4) . . . . ?
C16 C17 C18 C19 177.6(5) . . . . ?
C13 C17 C18 C19 -4.0(8) . . . . ?
C17 C18 C19 C20 178.0(4) . . . . ?
C21 N4 C20 C24 1.1(6) . . . . ?
C21 N4 C20 C19 -177.0(4) . . . . ?
C18 C19 C20 N4 7.7(7) . . . . ?
C18 C19 C20 C24 -170.4(5) . . . . ?
C20 N4 C21 C22 -0.6(6) . . . . ?
N4 C21 C22 C23 -0.3(7) . . . . ?
C21 C22 C23 C24 0.8(7) . . . . ?
C22 C23 C24 C20 -0.4(7) . . . . ?
N4 C20 C24 C23 -0.6(7) . . . . ?
C19 C20 C24 C23 177.4(4) . . . . ?
C29 C25 C26 C27 -0.4(10) . . . . ?
C25 C26 C27 C28 1.7(10) . . . . ?
C29 N5 C28 C27 0.5(9) . . . . ?
C26 C27 C28 N5 -1.8(9) . . . . ?
C28 N5 C29 C25 0.9(8) . . . . ?
C28 N5 C29 C30 179.2(5) . . . . ?
C26 C25 C29 N5 -0.9(10) . . . . ?
C26 C25 C29 C30 -179.3(6) . . . . ?
N5 C29 C30 C31 -2.5(9) . . . . ?
C25 C29 C30 C31 175.9(6) . . . . ?
C29 C30 C31 C32 -175.8(5) . . . . ?
C30 C31 C32 C33 169.6(5) . . . . ?
C30 C31 C32 C36 -6.8(9) . . . . ?
C36 C32 C33 C34 1.4(7) . . . . ?
C31 C32 C33 C34 -175.3(4) . . . . ?
C35 N6 C34 C33 -1.9(6) . . . . ?
Cu1 N6 C34 C33 173.5(3) . . . . ?
C32 C33 C34 N6 0.3(7) . . . . ?
C34 N6 C35 C36 1.7(6) . . . . ?
Cu1 N6 C35 C36 -173.7(3) . . . . ?
N6 C35 C36 C32 0.0(7) . . . . ?
C33 C32 C36 C35 -1.6(7) . . . . ?
C31 C32 C36 C35 174.9(4) . . . . ?
